data_7047578
loop_
_publ_author_name
'Yao, Changguang'
'Chakraborty, Priyanka'
'Aresu, Emanuele'
'Li, Huaifeng'
'Guan, Chao'
'Zhou, Chunhui'
'Liang, Lan-Chang'
'Huang, Kuo-Wei'

_publ_section_title
;
 Monomeric nickel hydroxide stabilized by a sterically demanding
 phosphorus-nitrogen PN<sup>3</sup>P-pincer ligand: synthesis, reactivity
 and catalysis.
;
_journal_issue 45
_journal_name_full 'Dalton transactions (Cambridge, England : 2003)'
_journal_page_first 16057
_journal_page_last 16065
_journal_paper_doi 10.1039/c8dt03403f
_journal_volume 47
_journal_year 2018
_chemical_formula_sum 'C36 H49 N4 Ni O P2 S'
_chemical_formula_weight 706.50
_space_group_crystal_system triclinic
_space_group_IT_number 2
_space_group_name_Hall '-P 1'
_space_group_name_H-M_alt 'P -1'
_symmetry_space_group_name_Hall '-P 1'
_symmetry_space_group_name_H-M 'P -1'
_atom_sites_solution_hydrogens mixed
_audit_creation_method SHELXL-2014/7
_audit_update_record
;
2018-09-11 deposited with the CCDC.
2018-09-18 downloaded from the CCDC.
;
_cell_angle_alpha 72.813(13)
_cell_angle_beta 87.034(14)
_cell_angle_gamma 74.527(13)
_cell_formula_units_Z 2
_cell_length_a 11.653(5)
_cell_length_b 13.249(6)
_cell_length_c 14.083(7)
_cell_measurement_reflns_used 9798
_cell_measurement_temperature 150(2)
_cell_measurement_theta_max 27.37
_cell_measurement_theta_min 2.33
_cell_volume 2001.0(16)
_computing_cell_refinement 'Bruker SAINT'
_computing_data_collection 'Bruker APEX2'
_computing_data_reduction 'Bruker SAINT'
_computing_molecular_graphics 'Bruker SHELXTL'
_computing_publication_material 'Bruker SHELXTL'
_computing_structure_refinement 'SHELXL-2014/7 (Sheldrick, 2014)'
_computing_structure_solution 'SHELXS-97 (Sheldrick 2008)'
_diffrn_ambient_temperature 150(2)
_diffrn_measured_fraction_theta_full 0.998
_diffrn_measured_fraction_theta_max 0.982
_diffrn_measurement_device_type 'Bruker APEX-II CCD'
_diffrn_measurement_method '\f and \w scans'
_diffrn_radiation_type MoK\a
_diffrn_radiation_wavelength 0.71073
_diffrn_reflns_av_R_equivalents 0.0996
_diffrn_reflns_av_unetI/netI 0.0707
_diffrn_reflns_Laue_measured_fraction_full 0.998
_diffrn_reflns_Laue_measured_fraction_max 0.982
_diffrn_reflns_limit_h_max 16
_diffrn_reflns_limit_h_min -16
_diffrn_reflns_limit_k_max 18
_diffrn_reflns_limit_k_min -18
_diffrn_reflns_limit_l_max 19
_diffrn_reflns_limit_l_min -19
_diffrn_reflns_number 76590
_diffrn_reflns_point_group_measured_fraction_full 0.998
_diffrn_reflns_point_group_measured_fraction_max 0.982
_diffrn_reflns_theta_full 25.242
_diffrn_reflns_theta_max 29.967
_diffrn_reflns_theta_min 2.116
_exptl_absorpt_coefficient_mu 0.647
_exptl_absorpt_correction_type multi-scan
_exptl_absorpt_process_details Sadabs
_exptl_crystal_colour Red
_exptl_crystal_density_diffrn 1.173
_exptl_crystal_description Block
_exptl_crystal_F_000 750
_exptl_crystal_size_max 0.200
_exptl_crystal_size_mid 0.180
_exptl_crystal_size_min 0.150
_exptl_transmission_factor_max 0.909
_exptl_transmission_factor_min 0.881
_refine_diff_density_max 0.913
_refine_diff_density_min -0.754
_refine_diff_density_rms 0.074
_refine_ls_extinction_method none
_refine_ls_goodness_of_fit_ref 1.142
_refine_ls_hydrogen_treatment mixed
_refine_ls_matrix_type full
_refine_ls_number_parameters 463
_refine_ls_number_reflns 11428
_refine_ls_number_restraints 2
_refine_ls_restrained_S_all 1.142
_refine_ls_R_factor_all 0.1204
_refine_ls_R_factor_gt 0.0701
_refine_ls_shift/su_max 0.000
_refine_ls_shift/su_mean 0.000
_refine_ls_structure_factor_coef Fsqd
_refine_ls_weighting_details 'w=1/[\s^2^(Fo^2^)+(0.1000P)^2^+0.1800P] where P=(Fo^2^+2Fc^2^)/3'
_refine_ls_weighting_scheme calc
_refine_ls_wR_factor_gt 0.1863
_refine_ls_wR_factor_ref 0.2076
_reflns_Friedel_coverage 0.000
_reflns_number_gt 7220
_reflns_number_total 11428
_reflns_threshold_expression 'I > 2\s(I)'
_cod_data_source_file c8dt03403f2.cif
_cod_data_source_block ycg-67_a
_cod_depositor_comments
;
The following automatic conversions were performed:

'_exptl_absorpt_correction_type' value 'Multi-scan' changed to
'multi-scan' according to
/home/data/users/saulius/crontab/automatic-downloads/rss-feeds/RSC/lib/dictionaries/cif_core.dic
dictionary named 'cif_core.dic' version 2.4.2 from 2011-04-26.

Automatic conversion script
Id: cif_fix_values 4973 2017-02-22 13:04:09Z antanas 

 Adding full bibliography for 7047574--7047579.cif.
;
_cod_database_code 7047578
_shelx_shelxl_version_number 2014/7
_shelx_space_group_comment
;
The symmetry employed for this shelxl refinement is uniquely defined
by the following loop, which should always be used as a source of
symmetry information in preference to the above space-group names.
They are only intended as comments.
;
_shelx_estimated_absorpt_t_min 0.881
_shelx_estimated_absorpt_t_max 0.909

loop_
_space_group_symop_operation_xyz
'x, y, z'
'-x, -y, -z'

loop_
_atom_site_label
_atom_site_type_symbol
_atom_site_fract_x
_atom_site_fract_y
_atom_site_fract_z
_atom_site_U_iso_or_equiv
_atom_site_adp_type
_atom_site_occupancy
_atom_site_site_symmetry_order
_atom_site_calc_flag
_atom_site_refinement_flags_posn
_atom_site_refinement_flags_adp
_atom_site_refinement_flags_occupancy
C1 C 0.7868(3) 0.1125(3) 0.2383(3) 0.0431(8) Uani 1 1 d . . .
C2 C 0.8783(4) 0.0102(3) 0.2341(4) 0.0629(11) Uani 1 1 d . . .
C3 C 0.9927(4) 0.0091(4) 0.2387(5) 0.0835(17) Uani 1 1 d D . .
C5 C 0.9383(4) 0.1983(4) 0.2517(4) 0.0709(14) Uani 1 1 d . . .
C6 C 1.0738(6) 0.1588(5) 0.1095(5) 0.116(2) Uani 1 1 d . . .
C10 C 0.8361(4) -0.0888(3) 0.2438(5) 0.0771(15) Uani 1 1 d . . .
C12 C 0.8947(4) 0.5004(4) 0.1830(4) 0.0773(14) Uani 1 1 d . . .
C13 C 0.8696(5) 0.4808(4) 0.0874(4) 0.0812(14) Uani 1 1 d . . .
H13A H 0.7858 0.4806 0.0841 0.122 Uiso 1 1 calc R U .
H13B H 0.9207 0.4099 0.0846 0.122 Uiso 1 1 calc R U .
H13C H 0.8857 0.5390 0.0311 0.122 Uiso 1 1 calc R U .
C14 C 1.0260(5) 0.4987(6) 0.1867(5) 0.117(2) Uani 1 1 d . . .
H14A H 1.0458 0.5468 0.1242 0.175 Uiso 1 1 calc R U .
H14B H 1.0755 0.4238 0.1960 0.175 Uiso 1 1 calc R U .
H14C H 1.0409 0.5243 0.2422 0.175 Uiso 1 1 calc R U .
C15 C 0.8178(7) 0.6100(4) 0.1867(6) 0.126(3) Uani 1 1 d . . .
H15A H 0.8385 0.6251 0.2468 0.189 Uiso 1 1 calc R U .
H15B H 0.7338 0.6093 0.1880 0.189 Uiso 1 1 calc R U .
H15C H 0.8308 0.6671 0.1278 0.189 Uiso 1 1 calc R U .
C16 C 0.8915(4) 0.3827(4) 0.4095(4) 0.0683(12) Uani 1 1 d . . .
C17 C 1.0236(5) 0.3651(5) 0.4318(5) 0.101(2) Uani 1 1 d . . .
H17A H 1.0359 0.3544 0.5028 0.152 Uiso 1 1 calc R U .
H17B H 1.0493 0.4295 0.3928 0.152 Uiso 1 1 calc R U .
H17C H 1.0703 0.3003 0.4141 0.152 Uiso 1 1 calc R U .
C18 C 0.8159(5) 0.4867(4) 0.4338(4) 0.0809(15) Uani 1 1 d . . .
H18A H 0.7330 0.5014 0.4120 0.121 Uiso 1 1 calc R U .
H18B H 0.8472 0.5492 0.3991 0.121 Uiso 1 1 calc R U .
H18C H 0.8196 0.4754 0.5057 0.121 Uiso 1 1 calc R U .
C19 C 0.8514(4) 0.2846(4) 0.4782(4) 0.0758(14) Uani 1 1 d . . .
H19A H 0.8611 0.2819 0.5478 0.114 Uiso 1 1 calc R U .
H19B H 0.9002 0.2166 0.4671 0.114 Uiso 1 1 calc R U .
H19C H 0.7675 0.2931 0.4635 0.114 Uiso 1 1 calc R U .
C20 C 0.5056(4) 0.2838(3) 0.1072(3) 0.0516(9) Uani 1 1 d . . .
C21 C 0.5976(5) 0.3233(4) 0.0358(3) 0.0729(13) Uani 1 1 d . . .
H21A H 0.5665 0.3455 -0.0327 0.109 Uiso 1 1 calc R U .
H21B H 0.6710 0.2639 0.0441 0.109 Uiso 1 1 calc R U .
H21C H 0.6147 0.3860 0.0501 0.109 Uiso 1 1 calc R U .
C22 C 0.4724(5) 0.1916(4) 0.0803(4) 0.0834(16) Uani 1 1 d . . .
H22A H 0.4053 0.1730 0.1201 0.125 Uiso 1 1 calc R U .
H22B H 0.5409 0.1270 0.0939 0.125 Uiso 1 1 calc R U .
H22C H 0.4495 0.2154 0.0095 0.125 Uiso 1 1 calc R U .
C23 C 0.3958(4) 0.3799(4) 0.0985(4) 0.0789(15) Uani 1 1 d . . .
H23A H 0.4136 0.4314 0.1295 0.118 Uiso 1 1 calc R U .
H23B H 0.3295 0.3529 0.1322 0.118 Uiso 1 1 calc R U .
H23C H 0.3740 0.4172 0.0281 0.118 Uiso 1 1 calc R U .
C24 C 0.4867(3) 0.1907(3) 0.3372(3) 0.0461(8) Uani 1 1 d . . .
C25 C 0.4456(4) 0.0918(3) 0.3317(4) 0.0671(12) Uani 1 1 d . . .
H25A H 0.5137 0.0366 0.3181 0.101 Uiso 1 1 calc R U .
H25B H 0.3849 0.1154 0.2784 0.101 Uiso 1 1 calc R U .
H25C H 0.4117 0.0603 0.3952 0.101 Uiso 1 1 calc R U .
C26 C 0.3797(3) 0.2824(3) 0.3479(3) 0.0609(11) Uani 1 1 d . . .
H26A H 0.3233 0.3027 0.2919 0.091 Uiso 1 1 calc R U .
H26B H 0.4067 0.3462 0.3484 0.091 Uiso 1 1 calc R U .
H26C H 0.3404 0.2570 0.4103 0.091 Uiso 1 1 calc R U .
C27 C 0.5673(4) 0.1561(3) 0.4288(3) 0.0569(10) Uani 1 1 d . . .
H27A H 0.5240 0.1287 0.4881 0.085 Uiso 1 1 calc R U .
H27B H 0.5925 0.2192 0.4342 0.085 Uiso 1 1 calc R U .
H27C H 0.6376 0.0981 0.4232 0.085 Uiso 1 1 calc R U .
C29 C 0.4160(4) 0.6894(3) 0.2884(3) 0.0486(9) Uani 1 1 d . . .
C30 C 0.3180(4) 0.7077(3) 0.2281(3) 0.0615(11) Uani 1 1 d . . .
C31 C 0.2866(6) 0.8093(4) 0.1544(4) 0.0919(19) Uani 1 1 d . . .
H30 H 0.2210 0.8250 0.1102 0.110 Uiso 1 1 calc R U .
C32 C 0.3484(7) 0.8861(4) 0.1448(4) 0.103(2) Uani 1 1 d . . .
H31 H 0.3247 0.9540 0.0941 0.124 Uiso 1 1 calc R U .
C33 C 0.4412(6) 0.8676(4) 0.2051(4) 0.0866(18) Uani 1 1 d . . .
H32 H 0.4830 0.9220 0.1970 0.104 Uiso 1 1 calc R U .
C34 C 0.4769(4) 0.7685(3) 0.2799(3) 0.0601(11) Uani 1 1 d . . .
C35 C 0.5783(5) 0.7510(4) 0.3482(4) 0.0782(14) Uani 1 1 d . . .
H34A H 0.5538 0.7286 0.4173 0.117 Uiso 1 1 calc R U .
H34B H 0.6022 0.8192 0.3355 0.117 Uiso 1 1 calc R U .
H34C H 0.6456 0.6935 0.3369 0.117 Uiso 1 1 calc R U .
C36 C 0.2506(5) 0.6236(4) 0.2397(4) 0.0859(17) Uani 1 1 d . . .
H35A H 0.2965 0.5654 0.2125 0.129 Uiso 1 1 calc R U .
H35B H 0.1736 0.6579 0.2037 0.129 Uiso 1 1 calc R U .
H35C H 0.2373 0.5923 0.3103 0.129 Uiso 1 1 calc R U .
C28 C 0.5253(3) 0.4926(3) 0.3566(2) 0.0377(7) Uani 1 1 d . . .
C4A C 1.0361(4) 0.1111(5) 0.2199(5) 0.0572(14) Uani 0.75 1 d . . P
C7A C 0.9699(7) 0.1890(6) 0.0329(5) 0.091(2) Uani 0.8 1 d . . P
C8A C 1.1449(5) 0.0769(7) 0.2927(8) 0.083(3) Uani 0.75 1 d . . P
C9A C 1.1208(11) 0.0282(12) 0.3918(11) 0.119(4) Uani 0.75 1 d . . P
C11A C 0.8222(12) -0.1321(12) 0.3647(13) 0.139(6) Uani 0.5 1 d . . P
C4B C 1.0256(12) 0.0714(13) 0.2980(15) 0.057(4) Uani 0.25 1 d . . P
C7B C 0.926(3) 0.111(3) 0.055(2) 0.091(2) Uani 0.2 1 d . . P
C8B C 1.138(2) 0.041(2) 0.412(3) 0.083(3) Uani 0.25 1 d . . P
C9B C 1.141(3) 0.049(3) 0.468(2) 0.119(4) Uani 0.25 1 d . . P
C11B C 0.7839(9) -0.0773(8) 0.1391(10) 0.094(4) Uani 0.5 1 d . . P
H100 H 0.441(4) 0.592(3) 0.4250(13) 0.064(13) Uiso 1 1 d D . .
H101 H 1.044(4) -0.039(4) 0.218(4) 0.12(2) Uiso 1 1 d D . .
H236 H 1.190(6) 0.030(5) 0.286(5) 0.11(2) Uiso 1 1 d . . .
H237 H 1.165(4) 0.129(4) 0.280(3) 0.066(15) Uiso 1 1 d . . .
N1 N 0.8201(3) 0.1998(2) 0.2514(2) 0.0455(7) Uani 1 1 d . . .
N2 N 0.9737(3) 0.2774(3) 0.2677(4) 0.0829(13) Uani 1 1 d . . .
N3 N 0.6762(3) 0.1156(2) 0.2295(2) 0.0446(7) Uani 1 1 d . . .
N4 N 0.4534(3) 0.5874(2) 0.3660(2) 0.0426(7) Uani 1 1 d D . .
Ni1 Ni 0.70273(4) 0.32957(3) 0.25629(3) 0.03515(14) Uani 1 1 d . . .
O005 O 0.5596(2) 0.41272(19) 0.43096(17) 0.0470(6) Uani 1 1 d . . .
P1 P 0.86123(9) 0.38197(9) 0.28227(9) 0.0554(3) Uani 1 1 d . . .
P2 P 0.58151(8) 0.23664(7) 0.23200(7) 0.0363(2) Uani 1 1 d . . .
S1 S 0.56793(9) 0.48847(7) 0.23685(6) 0.0444(2) Uani 1 1 d . . .

loop_
_atom_site_aniso_label
_atom_site_aniso_U_11
_atom_site_aniso_U_22
_atom_site_aniso_U_33
_atom_site_aniso_U_23
_atom_site_aniso_U_13
_atom_site_aniso_U_12
C1 0.0432(19) 0.0366(17) 0.049(2) -0.0167(15) 0.0014(15) -0.0052(14)
C2 0.056(2) 0.041(2) 0.088(3) -0.026(2) -0.007(2) 0.0038(18)
C3 0.050(3) 0.051(3) 0.152(5) -0.047(3) 0.017(3) -0.001(2)
C5 0.038(2) 0.056(3) 0.129(4) -0.049(3) 0.005(2) -0.0055(18)
C6 0.119(5) 0.095(4) 0.128(6) -0.038(4) 0.054(5) -0.019(4)
C10 0.067(3) 0.041(2) 0.133(5) -0.042(3) 0.015(3) -0.014(2)
C12 0.066(3) 0.083(3) 0.103(4) -0.038(3) 0.029(3) -0.046(3)
C13 0.070(3) 0.091(4) 0.087(4) -0.022(3) 0.017(3) -0.035(3)
C14 0.092(4) 0.168(7) 0.129(5) -0.056(5) 0.034(4) -0.092(5)
C15 0.160(7) 0.057(3) 0.166(7) -0.030(4) 0.081(5) -0.054(4)
C16 0.060(3) 0.064(3) 0.094(3) -0.030(2) -0.017(2) -0.026(2)
C17 0.071(3) 0.108(4) 0.134(5) -0.026(4) -0.038(3) -0.042(3)
C18 0.094(4) 0.077(3) 0.092(4) -0.043(3) -0.008(3) -0.035(3)
C19 0.069(3) 0.073(3) 0.087(3) -0.018(3) -0.023(3) -0.023(2)
C20 0.063(2) 0.043(2) 0.048(2) -0.0129(16) -0.0153(18) -0.0100(17)
C21 0.099(4) 0.081(3) 0.038(2) -0.008(2) -0.001(2) -0.033(3)
C22 0.116(4) 0.069(3) 0.073(3) -0.015(2) -0.035(3) -0.036(3)
C23 0.078(3) 0.071(3) 0.072(3) -0.016(2) -0.035(3) 0.009(2)
C24 0.0416(19) 0.0377(18) 0.055(2) -0.0048(15) 0.0043(16) -0.0137(15)
C25 0.062(3) 0.053(2) 0.092(3) -0.016(2) 0.016(2) -0.035(2)
C26 0.044(2) 0.055(2) 0.079(3) -0.014(2) 0.015(2) -0.0124(18)
C27 0.059(2) 0.055(2) 0.047(2) -0.0013(17) 0.0071(18) -0.0140(19)
C29 0.066(2) 0.0358(18) 0.0414(19) -0.0174(15) 0.0104(17) -0.0038(17)
C30 0.070(3) 0.055(2) 0.057(2) -0.031(2) -0.007(2) 0.006(2)
C31 0.121(5) 0.066(3) 0.064(3) -0.032(3) -0.026(3) 0.035(3)
C32 0.174(7) 0.046(3) 0.059(3) -0.011(2) 0.010(4) 0.015(3)
C33 0.146(5) 0.041(2) 0.067(3) -0.017(2) 0.037(3) -0.022(3)
C34 0.081(3) 0.038(2) 0.064(3) -0.0254(18) 0.027(2) -0.0138(19)
C35 0.083(3) 0.064(3) 0.107(4) -0.044(3) 0.020(3) -0.033(3)
C36 0.063(3) 0.090(4) 0.111(4) -0.055(3) -0.022(3) 0.001(3)
C28 0.0448(18) 0.0342(16) 0.0374(17) -0.0140(13) 0.0094(14) -0.0139(14)
C4A 0.031(2) 0.062(3) 0.081(4) -0.028(3) 0.012(3) -0.010(2)
C7A 0.080(5) 0.098(5) 0.086(5) -0.041(4) -0.010(4) 0.009(4)
C8A 0.029(3) 0.055(4) 0.169(9) -0.042(5) 0.009(4) -0.006(3)
C9A 0.097(7) 0.119(7) 0.134(9) -0.027(6) -0.055(6) -0.016(6)
C11A 0.085(9) 0.119(11) 0.167(15) 0.030(10) -0.023(9) -0.026(8)
C4B 0.025(7) 0.045(8) 0.092(13) -0.020(9) 0.021(8) 0.000(6)
C7B 0.080(5) 0.098(5) 0.086(5) -0.041(4) -0.010(4) 0.009(4)
C8B 0.029(3) 0.055(4) 0.169(9) -0.042(5) 0.009(4) -0.006(3)
C9B 0.097(7) 0.119(7) 0.134(9) -0.027(6) -0.055(6) -0.016(6)
C11B 0.070(6) 0.065(6) 0.158(11) -0.059(7) -0.012(7) -0.005(5)
N1 0.0372(15) 0.0411(16) 0.0632(19) -0.0242(14) 0.0055(13) -0.0090(12)
N2 0.0376(18) 0.069(2) 0.162(4) -0.063(3) 0.004(2) -0.0150(17)
N3 0.0420(16) 0.0333(14) 0.0614(19) -0.0187(13) -0.0017(14) -0.0086(12)
N4 0.0542(18) 0.0349(14) 0.0370(15) -0.0131(12) 0.0059(13) -0.0066(13)
Ni1 0.0350(2) 0.0325(2) 0.0419(2) -0.01595(17) 0.00711(17) -0.01089(16)
O005 0.0645(16) 0.0382(13) 0.0373(13) -0.0120(10) 0.0065(11) -0.0119(11)
P1 0.0420(5) 0.0506(6) 0.0870(8) -0.0351(5) 0.0069(5) -0.0191(4)
P2 0.0361(4) 0.0288(4) 0.0426(5) -0.0085(3) -0.0004(3) -0.0085(3)
S1 0.0578(5) 0.0349(4) 0.0365(4) -0.0121(3) 0.0092(4) -0.0050(4)

loop_
_atom_type_symbol
_atom_type_description
_atom_type_scat_dispersion_real
_atom_type_scat_dispersion_imag
_atom_type_scat_source
C C 0.0033 0.0016 'International Tables Vol C Tables 4.2.6.8 and 6.1.1.4'
H H 0.0000 0.0000 'International Tables Vol C Tables 4.2.6.8 and 6.1.1.4'
N N 0.0061 0.0033 'International Tables Vol C Tables 4.2.6.8 and 6.1.1.4'
Ni Ni 0.3393 1.1124 'International Tables Vol C Tables 4.2.6.8 and 6.1.1.4'
O O 0.0106 0.0060 'International Tables Vol C Tables 4.2.6.8 and 6.1.1.4'
P P 0.1023 0.0942 'International Tables Vol C Tables 4.2.6.8 and 6.1.1.4'
S S 0.1246 0.1234 'International Tables Vol C Tables 4.2.6.8 and 6.1.1.4'

loop_
_geom_angle_atom_site_label_1
_geom_angle_atom_site_label_2
_geom_angle_atom_site_label_3
_geom_angle
N3 C1 N1 121.3(3)
N3 C1 C2 117.7(3)
N1 C1 C2 121.0(3)
C3 C2 C10 124.0(4)
C3 C2 C1 117.5(4)
C10 C2 C1 117.4(4)
C2 C3 C4B 118.0(7)
C2 C3 C4A 123.9(4)
C4B C3 C4A 42.8(7)
C2 C3 H101 117(4)
C4B C3 H101 123(4)
C4A C3 H101 110(4)
N2 C5 N1 121.9(3)
N2 C5 C4A 115.4(4)
N1 C5 C4A 122.2(4)
N2 C5 C4B 116.7(7)
N1 C5 C4B 111.9(6)
C4A C5 C4B 39.2(6)
C7A C6 C4A 112.2(6)
C7A C6 C7B 31.9(8)
C4A C6 C7B 88.9(9)
C2 C10 C11B 107.4(6)
C2 C10 C11A 101.1(7)
C11B C10 C11A 145.4(8)
C15 C12 C13 109.6(5)
C15 C12 C14 109.9(5)
C13 C12 C14 108.3(4)
C15 C12 P1 113.4(4)
C13 C12 P1 104.1(3)
C14 C12 P1 111.4(4)
C12 C13 H13A 109.5
C12 C13 H13B 109.5
H13A C13 H13B 109.5
C12 C13 H13C 109.5
H13A C13 H13C 109.5
H13B C13 H13C 109.5
C12 C14 H14A 109.5
C12 C14 H14B 109.5
H14A C14 H14B 109.5
C12 C14 H14C 109.5
H14A C14 H14C 109.5
H14B C14 H14C 109.5
C12 C15 H15A 109.5
C12 C15 H15B 109.5
H15A C15 H15B 109.5
C12 C15 H15C 109.5
H15A C15 H15C 109.5
H15B C15 H15C 109.5
C17 C16 C19 108.2(4)
C17 C16 C18 110.6(4)
C19 C16 C18 107.2(4)
C17 C16 P1 113.2(4)
C19 C16 P1 104.7(3)
C18 C16 P1 112.6(3)
C16 C17 H17A 109.5
C16 C17 H17B 109.5
H17A C17 H17B 109.5
C16 C17 H17C 109.5
H17A C17 H17C 109.5
H17B C17 H17C 109.5
C16 C18 H18A 109.5
C16 C18 H18B 109.5
H18A C18 H18B 109.5
C16 C18 H18C 109.5
H18A C18 H18C 109.5
H18B C18 H18C 109.5
C16 C19 H19A 109.5
C16 C19 H19B 109.5
H19A C19 H19B 109.5
C16 C19 H19C 109.5
H19A C19 H19C 109.5
H19B C19 H19C 109.5
C21 C20 C23 108.4(4)
C21 C20 C22 109.5(4)
C23 C20 C22 110.1(4)
C21 C20 P2 104.1(3)
C23 C20 P2 112.0(3)
C22 C20 P2 112.4(3)
C20 C21 H21A 109.5
C20 C21 H21B 109.5
H21A C21 H21B 109.5
C20 C21 H21C 109.5
H21A C21 H21C 109.5
H21B C21 H21C 109.5
C20 C22 H22A 109.5
C20 C22 H22B 109.5
H22A C22 H22B 109.5
C20 C22 H22C 109.5
H22A C22 H22C 109.5
H22B C22 H22C 109.5
C20 C23 H23A 109.5
C20 C23 H23B 109.5
H23A C23 H23B 109.5
C20 C23 H23C 109.5
H23A C23 H23C 109.5
H23B C23 H23C 109.5
C27 C24 C26 107.9(3)
C27 C24 C25 108.7(3)
C26 C24 C25 110.2(3)
C27 C24 P2 104.4(3)
C26 C24 P2 113.0(3)
C25 C24 P2 112.4(3)
C24 C25 H25A 109.5
C24 C25 H25B 109.5
H25A C25 H25B 109.5
C24 C25 H25C 109.5
H25A C25 H25C 109.5
H25B C25 H25C 109.5
C24 C26 H26A 109.5
C24 C26 H26B 109.5
H26A C26 H26B 109.5
C24 C26 H26C 109.5
H26A C26 H26C 109.5
H26B C26 H26C 109.5
C24 C27 H27A 109.5
C24 C27 H27B 109.5
H27A C27 H27B 109.5
C24 C27 H27C 109.5
H27A C27 H27C 109.5
H27B C27 H27C 109.5
C30 C29 C34 122.1(4)
C30 C29 N4 119.5(4)
C34 C29 N4 118.3(4)
C29 C30 C31 116.2(5)
C29 C30 C36 121.9(4)
C31 C30 C36 121.9(5)
C32 C31 C30 121.5(5)
C32 C31 H30 119.2
C30 C31 H30 119.2
C33 C32 C31 121.3(5)
C33 C32 H31 119.3
C31 C32 H31 119.3
C32 C33 C34 120.0(5)
C32 C33 H32 120.0
C34 C33 H32 120.0
C29 C34 C33 118.7(5)
C29 C34 C35 122.1(4)
C33 C34 C35 119.2(5)
C34 C35 H34A 109.5
C34 C35 H34B 109.5
H34A C35 H34B 109.5
C34 C35 H34C 109.5
H34A C35 H34C 109.5
H34B C35 H34C 109.5
C30 C36 H35A 109.5
C30 C36 H35B 109.5
H35A C36 H35B 109.5
C30 C36 H35C 109.5
H35A C36 H35C 109.5
H35B C36 H35C 109.5
O005 C28 N4 120.5(3)
O005 C28 S1 122.1(2)
N4 C28 S1 117.3(2)
C3 C4A C5 108.1(4)
C3 C4A C8A 105.0(5)
C5 C4A C8A 107.5(5)
C3 C4A C6 115.1(5)
C5 C4A C6 110.8(5)
C8A C4A C6 110.0(6)
C9A C8A C4B 71.1(10)
C9A C8A C4A 113.7(7)
C4B C8A C4A 42.6(8)
C9A C8A H236 97(5)
C4B C8A H236 117(5)
C4A C8A H236 112(5)
C9A C8A H237 119(4)
C4B C8A H237 125(4)
C4A C8A H237 102(4)
H236 C8A H237 114(6)
C8A C4B C3 116.0(11)
C8A C4B C5 108.1(11)
C3 C4B C5 104.2(11)
C8A C4B C8B 52.8(13)
C3 C4B C8B 136.9(12)
C5 C4B C8B 118.9(12)
C9B C8B C4B 142(3)
C5 N1 C1 120.1(3)
C5 N1 Ni1 119.1(3)
C1 N1 Ni1 120.5(2)
C5 N2 P1 113.8(3)
C1 N3 P2 113.3(2)
C28 N4 C29 126.7(3)
C28 N4 H100 117(3)
C29 N4 H100 115(3)
N1 Ni1 P2 81.97(10)
N1 Ni1 S1 171.23(10)
P2 Ni1 S1 97.32(5)
N1 Ni1 P1 82.77(10)
P2 Ni1 P1 164.71(4)
S1 Ni1 P1 97.92(5)
N2 P1 C16 102.3(2)
N2 P1 C12 100.8(2)
C16 P1 C12 113.1(2)
N2 P1 Ni1 101.66(13)
C16 P1 Ni1 118.08(16)
C12 P1 Ni1 117.03(17)
N3 P2 C24 101.21(16)
N3 P2 C20 101.41(16)
C24 P2 C20 114.33(19)
N3 P2 Ni1 102.79(11)
C24 P2 Ni1 116.56(13)
C20 P2 Ni1 116.86(13)
C28 S1 Ni1 105.71(12)

loop_
_geom_bond_atom_site_label_1
_geom_bond_atom_site_label_2
_geom_bond_distance
C1 N3 1.290(5)
C1 N1 1.377(4)
C1 C2 1.498(5)
C2 C3 1.335(6)
C2 C10 1.487(6)
C3 C4B 1.460(19)
C3 C4A 1.513(8)
C3 H101 0.858(10)
C5 N2 1.304(5)
C5 N1 1.373(5)
C5 C4A 1.544(6)
C5 C4B 1.671(15)
C6 C7A 1.554(10)
C6 C4A 1.583(9)
C6 C7B 2.22(3)
C10 C11B 1.575(13)
C10 C11A 1.642(18)
C12 C15 1.503(7)
C12 C13 1.501(7)
C12 C14 1.528(7)
C12 P1 1.882(5)
C13 H13A 0.9800
C13 H13B 0.9800
C13 H13C 0.9800
C14 H14A 0.9800
C14 H14B 0.9800
C14 H14C 0.9800
C15 H15A 0.9800
C15 H15B 0.9800
C15 H15C 0.9800
C16 C17 1.529(6)
C16 C19 1.542(7)
C16 C18 1.547(6)
C16 P1 1.847(5)
C17 H17A 0.9800
C17 H17B 0.9800
C17 H17C 0.9800
C18 H18A 0.9800
C18 H18B 0.9800
C18 H18C 0.9800
C19 H19A 0.9800
C19 H19B 0.9800
C19 H19C 0.9800
C20 C21 1.520(6)
C20 C23 1.525(6)
C20 C22 1.526(5)
C20 P2 1.865(4)
C21 H21A 0.9800
C21 H21B 0.9800
C21 H21C 0.9800
C22 H22A 0.9800
C22 H22B 0.9800
C22 H22C 0.9800
C23 H23A 0.9800
C23 H23B 0.9800
C23 H23C 0.9800
C24 C27 1.517(5)
C24 C26 1.528(5)
C24 C25 1.533(5)
C24 P2 1.856(4)
C25 H25A 0.9800
C25 H25B 0.9800
C25 H25C 0.9800
C26 H26A 0.9800
C26 H26B 0.9800
C26 H26C 0.9800
C27 H27A 0.9800
C27 H27B 0.9800
C27 H27C 0.9800
C29 C30 1.383(6)
C29 C34 1.390(6)
C29 N4 1.439(4)
C30 C31 1.405(6)
C30 C36 1.495(7)
C31 C32 1.368(9)
C31 H30 0.9500
C32 C33 1.335(9)
C32 H31 0.9500
C33 C34 1.394(6)
C33 H32 0.9500
C34 C35 1.488(7)
C35 H34A 0.9800
C35 H34B 0.9800
C35 H34C 0.9800
C36 H35A 0.9800
C36 H35B 0.9800
C36 H35C 0.9800
C28 O005 1.241(4)
C28 N4 1.349(4)
C28 S1 1.745(3)
C4A C8A 1.554(10)
C8A C9A 1.403(18)
C8A C4B 1.409(16)
C8A H236 0.73(6)
C8A H237 0.76(5)
C4B C8B 2.00(4)
C8B C9B 0.83(4)
N1 Ni1 1.907(3)
N2 P1 1.688(4)
N3 P2 1.696(3)
N4 H100 0.852(10)
Ni1 P2 2.2035(11)
Ni1 S1 2.2168(12)
Ni1 P1 2.2206(13)
